data_4030872
loop_
_publ_author_name
'Bensch, W.'
'Schur, M.'

_publ_section_title
;
 Synthesis crystal structure of (C2H5NH3)2Sb4S7, a novel
 thioantimonate(III) framework exhibiting an untrecedented architecture
;
_journal_name_full 'European Journal of Solid State and Inorganic Chemistry'
_journal_page_first 457
_journal_page_last 466
_journal_volume 34
_journal_year 1997
_chemical_formula_sum 'C4 H16 N2 S7 Sb4'
_chemical_formula_weight 803.6
_space_group_IT_number 2
_symmetry_cell_setting triclinic
_symmetry_Int_Tables_number 2
_symmetry_space_group_name_Hall '-P 1'
_symmetry_space_group_name_H-M 'P -1'
_cell_angle_alpha 63.786(9)
_cell_angle_beta 78.629(9)
_cell_angle_gamma 87.597(8)
_cell_formula_units_Z 2
_cell_length_a 7.015(1)
_cell_length_b 11.867(2)
_cell_length_c 13.324(3)
_cell_volume 974.3(3)
_diffrn_ambient_temperature 293
_diffrn_radiation_probe x-ray
_diffrn_radiation_type MoK\a
_diffrn_radiation_wavelength 0.71073
_exptl_absorpt_coefficient_mu 6.224
_exptl_crystal_density_diffrn 2.741
_refine_ls_number_reflns 4084
_refine_ls_R_factor_gt 0.0388
_cod_data_source_file EJSSIC-1997-34-457-466.cif
_cod_data_source_block Sb4S7
_cod_database_code 4030872

loop_
_symmetry_equiv_pos_site_id
_symmetry_equiv_pos_as_xyz
1 x,y,z
2 -x,-y,-z

loop_
_atom_site_label
_atom_site_type_symbol
_atom_site_thermal_displace_type
_atom_site_fract_x
_atom_site_fract_y
_atom_site_fract_z
_atom_site_occupancy
_atom_site_U_iso_or_equiv
Sb1 Sb Uiso 0.88080(10) 0.35680(10) 0.63790(10) 1.000 0.0230(10)
Sb2 Sb Uiso 0.35900(10) 0.49870(10) 0.65370(10) 1.000 0.0220(10)
Sb3 Sb Uiso 0.37550(10) 0.83730(10) 0.57380(10) 1.000 0.0210(10)
Sb4 Sb Uiso 0.94360(10) 0.87520(10) 0.46190(10) 1.000 0.0230(10)
S1 S Uiso 0.8364(3) 0.1327(2) 0.7211(2) 1.000 0.0290(10)
S2 S Uiso 0.5690(2) 0.3631(2) 0.7750(2) 1.000 0.0290(10)
S3 S Uiso 0.0617(3) 0.3669(2) 0.7744(2) 1.000 0.0310(10)
S4 S Uiso 0.3001(3) 0.6306(2) 0.7535(2) 1.000 0.0270(10)
S5 S Uiso 0.1454(2) 0.9257(2) 0.6851(2) 1.000 0.0250(10)
S6 S Uiso 0.6518(2) 0.9056(2) 0.6201(2) 1.000 0.0240(10)
S7 S Uiso 0.7445(3) 0.7022(2) 0.4821(2) 1.000 0.0310(10)
N2 N Uiso 0.3522(12) 0.10963(8) 0.7747(7) 1.000 0.049(2)
C3 C Uiso 0.266(2) 1.0313(14) 0.8975(11) 1.000 0.073(4)
C4 C Uiso 0.327(4) 0.9042(15) 0.9506(13) 1.000 0.117(7)
N1 N Uiso 0.8004(11) 0.6222(8) 0.7838(7) 1.000 0.042(2)
C1 C Uiso 0.7348(19) 0.5890(14) 0.9046(10) 1.000 0.070(4)
C2 C Uiso 0.796(3) 0.6820(19) 0.9366(14) 1.000 0.102(6)

loop_
_atom_type_symbol
_atom_type_description
_atom_type_scat_dispersion_real
_atom_type_scat_dispersion_imag
_atom_type_scat_source
C C 0.0033 0.0016 ' International Tables Vol C Tables 4.2.6.8 and 6.1.1.4'
N N 0.0061 0.0033 ' International Tables Vol C Tables 4.2.6.8 and 6.1.1.4'
S S 0.1246 0.1234 ' International Tables Vol C Tables 4.2.6.8 and 6.1.1.4'
Sb Sb -0.5866 1.5461 ' International Tables Vol C Tables 4.2.6.8 and 6.1.1.4'

loop_
_geom_angle_atom_site_label_1
_geom_angle_atom_site_label_2
_geom_angle_atom_site_label_3
_geom_angle
_geom_angle_site_symmetry_1
_geom_angle_site_symmetry_3
_geom_angle_publ_flag
S1 Sb1 S2 89.53(9) . . yes
S1 Sb1 S3 97.35(9) . 1_655 yes
S2 Sb1 S3 86.58(8) . 1_655 yes
S2 Sb2 S3 93.55(8) . . yes
S2 Sb2 S4 94.16(9) . . yes
S3 Sb2 S4 90.40(9) . . yes
S4 Sb3 S5 84.92(9) . . yes
S4 Sb3 S6 96.68(9) . . yes
S5 Sb3 S6 91.39(8) . . yes
S6 Sb4 S7 87.58(8) . . yes
S5 Sb4 S6 88.25(8) 2_676 . yes
S1 Sb4 S6 166.65(7) 2_766 . yes
S5 Sb4 S7 109.89(8) 2_676 . yes
S1 Sb4 S7 88.15(9) 2_766 . yes
S1 Sb4 S5 81.33(8) 2_766 2_676 yes
Sb1 S1 Sb4 91.81(9) . 2_766 yes
Sb1 S2 Sb2 105.37(9) . . yes
Sb1 S3 Sb2 104.48(9) 1_455 . yes
Sb2 S4 Sb3 95.08(9) . . yes
Sb3 S5 Sb4 103.91(9) . 2_676 yes
Sb3 S6 Sb4 98.64(9) . . yes
N2 C3 C4 117.6(13) 1_565 . yes
N1 C1 C2 113.2(12) . . yes

loop_
_geom_bond_atom_site_label_1
_geom_bond_atom_site_label_2
_geom_bond_distance
_geom_bond_site_symmetry_2
_geom_bond_publ_flag
Sb1 S1 2.393(3) . yes
Sb1 S2 2.580(2) . yes
Sb1 S3 2.459(3) 1_655 yes
Sb2 S2 2.411(2) . yes
Sb2 S3 2.472(3) . yes
Sb2 S4 2.441(3) . yes
Sb3 S4 2.540(3) . yes
Sb3 S5 2.489(3) . yes
Sb3 S6 2.417(2) . yes
Sb4 S6 2.770(3) . yes
Sb4 S7 2.417(3) . yes
Sb4 S5 2.466(3) 2_676 yes
Sb4 S1 2.654(3) 2_766 yes
N2 C3 1.490(15) 1_545 yes
N1 C1 1.456(15) . yes
C3 C4 1.44(3) . no
C1 C2 1.45(3) . no

loop_
_geom_torsion_atom_site_label_1
_geom_torsion_atom_site_label_2
_geom_torsion_atom_site_label_3
_geom_torsion_atom_site_label_4
_geom_torsion
_geom_torsion_site_symmetry_1
_geom_torsion_site_symmetry_3
_geom_torsion_site_symmetry_4
_geom_torsion_publ_flag
S2 Sb1 S1 Sb4 158.65(7) . . 2_766 no
S3 Sb1 S1 Sb4 -114.86(8) 1_655 . 2_766 no
S1 Sb1 S2 Sb2 -122.85(10) . . . no
S3 Sb1 S2 Sb2 139.76(11) 1_655 . . no
S1 Sb1 S3 Sb2 127.34(10) . 1_655 1_655 no
S2 Sb1 S3 Sb2 -143.58(10) . 1_655 1_655 no
S3 Sb2 S2 Sb1 140.86(10) . . . no
S4 Sb2 S2 Sb1 -128.48(10) . . . no
S2 Sb2 S3 Sb1 -136.71(10) . . 1_455 no
S4 Sb2 S3 Sb1 129.10(10) . . 1_455 no
S2 Sb2 S4 Sb3 130.57(8) . . . no
S3 Sb2 S4 Sb3 -135.84(8) . . . no
S5 Sb3 S4 Sb2 151.62(8) . . . no
S6 Sb3 S4 Sb2 -117.58(9) . . . no
S4 Sb3 S5 Sb4 -161.64(8) . . 2_676 no
S6 Sb3 S5 Sb4 101.77(9) . . 2_676 no
S4 Sb3 S6 Sb4 108.89(9) . . . no
S5 Sb3 S6 Sb4 -166.07(9) . . . no
S7 Sb4 S6 Sb3 -31.63(10) . . . no
S5 Sb4 S6 Sb3 78.37(9) 2_676 . . no
S6 Sb4 S5 Sb3 9.96(8) . 2_676 2_676 no
S7 Sb4 S5 Sb3 96.74(10) . 2_676 2_676 no
S7 Sb4 S1 Sb1 -35.12(8) . 2_766 2_766 no
